data_4031888
loop_
_publ_author_name
'Talipov, Marat R.'
'Abdelwahed, Sameh H.'
'Thakur, Khushabu'
'Reid, Scott A.'
'Rathore, Rajendra'

_publ_section_title
;
 From Wires to Cables: Attempted Synthesis of
 1,3,5-Trifluorenylcyclohexane as a Platform for Molecular Cables.
;
_journal_issue 4
_journal_name_full 'The Journal of organic chemistry'
_journal_page_first 1627
_journal_page_last 1634
_journal_paper_doi 10.1021/acs.joc.5b02792
_journal_volume 81
_journal_year 2016
_chemical_formula_sum 'C42 H30'
_chemical_formula_weight 534.66
_chemical_name_systematic
; 
 ? 
;
_space_group_IT_number 19
_symmetry_cell_setting orthorhombic
_symmetry_space_group_name_Hall 'P 2ac 2ab'
_symmetry_space_group_name_H-M 'P 21 21 21'
_atom_sites_solution_hydrogens difmap
_atom_sites_solution_primary direct
_atom_sites_solution_secondary difmap
_audit_creation_method SHELXL-97
_cell_angle_alpha 90.00
_cell_angle_beta 90.00
_cell_angle_gamma 90.00
_cell_formula_units_Z 4
_cell_length_a 10.52720(10)
_cell_length_b 15.2695(2)
_cell_length_c 17.9749(2)
_cell_measurement_reflns_used 8856
_cell_measurement_temperature 100(2)
_cell_measurement_theta_max 67
_cell_measurement_theta_min 3
_cell_volume 2889.38(6)
_computing_cell_refinement 'SAINT v7.23A (Bruker, 2005)'
_computing_data_collection 'APEX2 v2.0-2 (Bruker, 2005)'
_computing_data_reduction 'SADABS-2004/1 (Bruker, 2005)'
_computing_molecular_graphics 'XP v5.1 (Bruker, 1998)'
_computing_publication_material 'XCIF v6.12 (Bruker, 2001)'
_computing_structure_refinement 'SHELXL-97 v.97-2 (Sheldrick, 1993-1997)'
_computing_structure_solution 'XS/SHELXTL v6.12 (Bruker, 2001)'
_diffrn_ambient_temperature 100(2)
_diffrn_measured_fraction_theta_full 0.979
_diffrn_measured_fraction_theta_max 0.979
_diffrn_measurement_device_type 'Bruker APEX2 CCD detector'
_diffrn_measurement_method '\w scans'
_diffrn_radiation_monochromator graphite
_diffrn_radiation_source 'fine-focus sealed tube'
_diffrn_radiation_type CuK\a
_diffrn_radiation_wavelength 1.54178
_diffrn_reflns_av_R_equivalents 0.0186
_diffrn_reflns_av_sigmaI/netI 0.0090
_diffrn_reflns_limit_h_max 12
_diffrn_reflns_limit_h_min 0
_diffrn_reflns_limit_k_max 17
_diffrn_reflns_limit_k_min 0
_diffrn_reflns_limit_l_max 21
_diffrn_reflns_limit_l_min 0
_diffrn_reflns_number 24164
_diffrn_reflns_theta_full 67.37
_diffrn_reflns_theta_max 67.37
_diffrn_reflns_theta_min 3.80
_exptl_absorpt_coefficient_mu 0.525
_exptl_absorpt_correction_T_max 0.8799
_exptl_absorpt_correction_T_min 0.7609
_exptl_absorpt_correction_type multi-scan
_exptl_crystal_colour colorless
_exptl_crystal_density_diffrn 1.229
_exptl_crystal_density_method 'not measured'
_exptl_crystal_description block
_exptl_crystal_F_000 1128
_exptl_crystal_size_max 0.55
_exptl_crystal_size_mid 0.40
_exptl_crystal_size_min 0.25
_refine_diff_density_max 0.159
_refine_diff_density_min -0.139
_refine_diff_density_rms 0.025
_refine_ls_abs_structure_details 'Flack H D (1983), Acta Cryst. A39, 876-881'
_refine_ls_abs_structure_Flack 1.2(14)
_refine_ls_extinction_coef 0.00161(15)
_refine_ls_extinction_expression Fc^*^=kFc[1+0.001xFc^2^\l^3^/sin(2\q)]^-1/4^
_refine_ls_extinction_method SHELXL
_refine_ls_goodness_of_fit_ref 1.015
_refine_ls_hydrogen_treatment refall
_refine_ls_matrix_type full
_refine_ls_number_parameters 500
_refine_ls_number_reflns 2874
_refine_ls_number_restraints 0
_refine_ls_restrained_S_all 1.015
_refine_ls_R_factor_all 0.0248
_refine_ls_R_factor_gt 0.0245
_refine_ls_shift/su_max 0.001
_refine_ls_shift/su_mean 0.000
_refine_ls_structure_factor_coef Fsqd
_refine_ls_weighting_details 'calc w=1/[\s^2^(Fo^2^)+(0.0450P)^2^+0.4976P] where P=(Fo^2^+2Fc^2^)/3'
_refine_ls_weighting_scheme calc
_refine_ls_wR_factor_gt 0.0654
_refine_ls_wR_factor_ref 0.0657
_reflns_number_gt 2839
_reflns_number_total 2874
_reflns_threshold_expression >2sigma(I)
_cod_data_source_file jo5b02792_si_004.cif
_cod_data_source_block raj7v
_cod_database_code 4031888

loop_
_symmetry_equiv_pos_as_xyz
'x, y, z'
'-x+1/2, -y, z+1/2'
'-x, y+1/2, -z+1/2'
'x+1/2, -y+1/2, -z'

loop_
_atom_site_label
_atom_site_type_symbol
_atom_site_fract_x
_atom_site_fract_y
_atom_site_fract_z
_atom_site_U_iso_or_equiv
_atom_site_adp_type
_atom_site_occupancy
_atom_site_symmetry_multiplicity
_atom_site_calc_flag
C1 C 0.05332(14) 0.66174(9) 0.30181(8) 0.0173(3) Uani 1 1 d
C2 C -0.08262(14) 0.65680(10) 0.26923(9) 0.0184(3) Uani 1 1 d
C3 C -0.13331(14) 0.74021(9) 0.22751(8) 0.0187(3) Uani 1 1 d
C4 C -0.03913(14) 0.81529(10) 0.22851(8) 0.0182(3) Uani 1 1 d
C5 C 0.05440(14) 0.82383(9) 0.27796(8) 0.0171(3) Uani 1 1 d
C6 C 0.07696(14) 0.75307(10) 0.33572(8) 0.0178(3) Uani 1 1 d
C11 C 0.15698(14) 0.63584(9) 0.24664(8) 0.0179(3) Uani 1 1 d
C12 C 0.19234(15) 0.67442(10) 0.17984(8) 0.0202(3) Uani 1 1 d
C13 C 0.28915(16) 0.63654(11) 0.13789(9) 0.0254(3) Uani 1 1 d
C14 C 0.35057(17) 0.56158(12) 0.16198(10) 0.0303(4) Uani 1 1 d
C15 C 0.31773(16) 0.52302(11) 0.22926(10) 0.0275(4) Uani 1 1 d
C16 C 0.22122(14) 0.56061(10) 0.27130(9) 0.0206(3) Uani 1 1 d
C21 C 0.06761(14) 0.59040(9) 0.36041(8) 0.0192(3) Uani 1 1 d
C22 C -0.00471(17) 0.57736(11) 0.42404(9) 0.0265(4) Uani 1 1 d
C23 C 0.02169(19) 0.50525(12) 0.46888(9) 0.0323(4) Uani 1 1 d
C24 C 0.1206(2) 0.44864(11) 0.45118(9) 0.0332(4) Uani 1 1 d
C25 C 0.19458(18) 0.46233(10) 0.38850(9) 0.0279(4) Uani 1 1 d
C26 C 0.16624(15) 0.53326(10) 0.34253(8) 0.0212(3) Uani 1 1 d
C31 C -0.25829(14) 0.77100(9) 0.26301(9) 0.0201(3) Uani 1 1 d
C32 C -0.27920(16) 0.79800(10) 0.33565(9) 0.0245(3) Uani 1 1 d
C33 C -0.40286(17) 0.81979(11) 0.35737(10) 0.0285(4) Uani 1 1 d
C34 C -0.50253(16) 0.81547(11) 0.30693(11) 0.0304(4) Uani 1 1 d
C35 C -0.48169(16) 0.78942(11) 0.23384(10) 0.0275(4) Uani 1 1 d
C36 C -0.35874(15) 0.76752(10) 0.21227(9) 0.0222(3) Uani 1 1 d
C41 C -0.17845(15) 0.71943(10) 0.14811(8) 0.0203(3) Uani 1 1 d
C42 C -0.11019(16) 0.68579(11) 0.08883(9) 0.0243(3) Uani 1 1 d
C43 C -0.17276(18) 0.66973(11) 0.02164(9) 0.0293(4) Uani 1 1 d
C44 C -0.30160(18) 0.68815(11) 0.01387(9) 0.0302(4) Uani 1 1 d
C45 C -0.37056(17) 0.72132(11) 0.07315(10) 0.0269(4) Uani 1 1 d
C46 C -0.30904(15) 0.73649(10) 0.14044(9) 0.0216(3) Uani 1 1 d
C51 C 0.14683(14) 0.89767(9) 0.27422(8) 0.0187(3) Uani 1 1 d
C52 C 0.20822(16) 0.91645(10) 0.20713(9) 0.0226(3) Uani 1 1 d
C53 C 0.30393(16) 0.97867(10) 0.20298(9) 0.0254(3) Uani 1 1 d
C54 C 0.34036(15) 1.02378(10) 0.26661(10) 0.0262(4) Uani 1 1 d
C55 C 0.27903(15) 1.00724(10) 0.33333(9) 0.0232(3) Uani 1 1 d
C56 C 0.18128(15) 0.94546(10) 0.33807(9) 0.0199(3) Uani 1 1 d
C61 C -0.01961(17) 0.94921(11) 0.41278(10) 0.0275(4) Uani 1 1 d
C62 C -0.08579(19) 0.93628(14) 0.47865(11) 0.0358(4) Uani 1 1 d
C63 C -0.0234(2) 0.90598(14) 0.54130(10) 0.0401(5) Uani 1 1 d
C64 C 0.1059(2) 0.88982(12) 0.53860(10) 0.0363(4) Uani 1 1 d
C65 C 0.17291(18) 0.90411(11) 0.47339(10) 0.0283(4) Uani 1 1 d
C66 C 0.11116(16) 0.93316(10) 0.40923(9) 0.0213(3) Uani 1 1 d
H2A H -0.0894(18) 0.6064(12) 0.2360(10) 0.024(5) Uiso 1 1 d
H2B H -0.1402(17) 0.6454(11) 0.3108(10) 0.017(4) Uiso 1 1 d
H4 H -0.0530(16) 0.8602(11) 0.1908(9) 0.017(4) Uiso 1 1 d
H6A H 0.1667(16) 0.7551(11) 0.3549(8) 0.013(4) Uiso 1 1 d
H6B H 0.0205(18) 0.7628(12) 0.3800(10) 0.025(5) Uiso 1 1 d
H12 H 0.1490(18) 0.7271(13) 0.1618(10) 0.023(5) Uiso 1 1 d
H13 H 0.3107(18) 0.6633(12) 0.0895(11) 0.025(5) Uiso 1 1 d
H14 H 0.419(2) 0.5356(15) 0.1304(12) 0.040(6) Uiso 1 1 d
H15 H 0.358(2) 0.4694(14) 0.2486(11) 0.035(5) Uiso 1 1 d
H22 H -0.074(2) 0.6187(14) 0.4347(11) 0.031(5) Uiso 1 1 d
H23 H -0.0320(19) 0.4937(13) 0.5138(11) 0.033(5) Uiso 1 1 d
H24 H 0.1367(19) 0.3985(13) 0.4839(10) 0.031(5) Uiso 1 1 d
H25 H 0.2651(19) 0.4229(13) 0.3767(10) 0.027(5) Uiso 1 1 d
H32 H -0.2089(18) 0.8001(12) 0.3721(10) 0.024(5) Uiso 1 1 d
H33 H -0.4174(19) 0.8391(12) 0.4085(11) 0.028(5) Uiso 1 1 d
H34 H -0.590(2) 0.8294(13) 0.3229(11) 0.030(5) Uiso 1 1 d
H35 H -0.5531(19) 0.7871(13) 0.1988(11) 0.029(5) Uiso 1 1 d
H42 H -0.0194(19) 0.6701(12) 0.0945(10) 0.023(5) Uiso 1 1 d
H43 H -0.122(2) 0.6449(13) -0.0218(12) 0.034(5) Uiso 1 1 d
H44 H -0.344(2) 0.6756(14) -0.0338(12) 0.040(6) Uiso 1 1 d
H45 H -0.465(2) 0.7352(14) 0.0694(12) 0.041(6) Uiso 1 1 d
H52 H 0.1873(18) 0.8845(12) 0.1631(10) 0.023(4) Uiso 1 1 d
H53 H 0.349(2) 0.9899(13) 0.1555(11) 0.031(5) Uiso 1 1 d
H54 H 0.4079(19) 1.0677(13) 0.2614(11) 0.031(5) Uiso 1 1 d
H55 H 0.3024(18) 1.0417(12) 0.3776(10) 0.026(5) Uiso 1 1 d
H61 H -0.0628(19) 0.9679(13) 0.3692(11) 0.029(5) Uiso 1 1 d
H62 H -0.177(2) 0.9477(15) 0.4785(12) 0.041(6) Uiso 1 1 d
H63 H -0.072(2) 0.8968(15) 0.5897(12) 0.045(6) Uiso 1 1 d
H64 H 0.147(2) 0.8693(15) 0.5829(12) 0.042(6) Uiso 1 1 d
H65 H 0.266(2) 0.8926(14) 0.4701(11) 0.037(5) Uiso 1 1 d

loop_
_atom_site_aniso_label
_atom_site_aniso_U_11
_atom_site_aniso_U_22
_atom_site_aniso_U_33
_atom_site_aniso_U_23
_atom_site_aniso_U_13
_atom_site_aniso_U_12
C1 0.0171(7) 0.0179(7) 0.0171(7) 0.0008(6) -0.0005(6) -0.0001(6)
C2 0.0167(7) 0.0166(7) 0.0219(7) 0.0009(6) 0.0000(7) -0.0015(6)
C3 0.0181(7) 0.0176(7) 0.0205(7) -0.0007(6) -0.0017(6) 0.0005(6)
C4 0.0194(7) 0.0163(7) 0.0188(7) -0.0002(6) 0.0005(6) 0.0026(6)
C5 0.0184(7) 0.0149(7) 0.0181(7) -0.0020(6) 0.0005(6) 0.0030(6)
C6 0.0173(7) 0.0178(7) 0.0184(7) 0.0001(6) -0.0009(6) 0.0000(6)
C11 0.0155(7) 0.0171(7) 0.0210(7) -0.0042(6) -0.0029(6) -0.0017(6)
C12 0.0190(7) 0.0199(7) 0.0216(7) -0.0020(6) -0.0004(6) -0.0017(6)
C13 0.0234(8) 0.0294(8) 0.0234(8) -0.0059(7) 0.0039(7) -0.0053(7)
C14 0.0217(8) 0.0391(10) 0.0300(8) -0.0117(8) 0.0030(7) 0.0046(7)
C15 0.0240(8) 0.0262(8) 0.0322(8) -0.0074(7) -0.0051(7) 0.0082(7)
C16 0.0191(7) 0.0194(7) 0.0231(7) -0.0039(6) -0.0050(6) -0.0007(6)
C21 0.0203(7) 0.0173(7) 0.0201(7) 0.0004(6) -0.0046(6) -0.0041(6)
C22 0.0282(8) 0.0286(8) 0.0226(7) 0.0028(7) -0.0018(7) -0.0062(8)
C23 0.0416(10) 0.0328(9) 0.0224(8) 0.0075(7) -0.0037(8) -0.0125(8)
C24 0.0538(12) 0.0209(8) 0.0249(8) 0.0070(7) -0.0169(8) -0.0081(8)
C25 0.0371(9) 0.0178(7) 0.0289(8) -0.0016(6) -0.0147(7) 0.0017(8)
C26 0.0237(7) 0.0173(7) 0.0227(7) -0.0044(6) -0.0094(6) -0.0031(6)
C31 0.0190(7) 0.0150(7) 0.0265(8) 0.0028(6) -0.0001(7) -0.0002(6)
C32 0.0247(8) 0.0219(8) 0.0270(8) 0.0008(6) -0.0003(7) 0.0014(7)
C33 0.0305(9) 0.0222(8) 0.0328(9) 0.0009(7) 0.0098(7) 0.0030(7)
C34 0.0192(8) 0.0212(8) 0.0508(10) 0.0003(8) 0.0072(8) 0.0028(7)
C35 0.0205(8) 0.0190(8) 0.0432(10) 0.0009(7) -0.0048(8) 0.0001(6)
C36 0.0208(7) 0.0141(7) 0.0317(8) 0.0024(6) -0.0034(7) -0.0011(6)
C41 0.0237(8) 0.0146(7) 0.0226(8) 0.0027(6) -0.0021(6) -0.0040(6)
C42 0.0260(9) 0.0237(8) 0.0234(8) 0.0005(6) 0.0006(7) -0.0055(7)
C43 0.0379(10) 0.0276(8) 0.0222(8) -0.0009(7) 0.0011(8) -0.0108(8)
C44 0.0403(10) 0.0281(8) 0.0223(8) 0.0041(7) -0.0099(7) -0.0122(8)
C45 0.0281(9) 0.0206(8) 0.0321(9) 0.0051(7) -0.0113(7) -0.0037(7)
C46 0.0233(8) 0.0133(7) 0.0282(8) 0.0035(6) -0.0048(7) -0.0026(6)
C51 0.0166(7) 0.0154(7) 0.0241(7) 0.0015(6) -0.0032(6) 0.0044(6)
C52 0.0236(8) 0.0184(7) 0.0258(8) 0.0003(6) -0.0011(6) 0.0025(7)
C53 0.0225(8) 0.0206(8) 0.0330(9) 0.0045(7) 0.0038(7) 0.0024(7)
C54 0.0169(7) 0.0172(7) 0.0446(9) 0.0045(7) -0.0008(7) 0.0011(6)
C55 0.0206(8) 0.0153(7) 0.0339(8) -0.0020(6) -0.0084(7) 0.0038(6)
C56 0.0183(7) 0.0154(7) 0.0261(7) 0.0002(6) -0.0061(6) 0.0053(6)
C61 0.0304(9) 0.0270(9) 0.0250(8) -0.0070(7) -0.0024(7) 0.0049(7)
C62 0.0318(10) 0.0399(10) 0.0358(9) -0.0116(8) 0.0065(8) 0.0019(8)
C63 0.0534(12) 0.0414(11) 0.0256(9) -0.0081(8) 0.0086(9) -0.0015(10)
C64 0.0566(12) 0.0301(9) 0.0222(8) -0.0021(7) -0.0069(9) 0.0020(9)
C65 0.0350(10) 0.0224(8) 0.0277(8) -0.0052(7) -0.0078(8) 0.0020(7)
C66 0.0259(8) 0.0145(7) 0.0236(8) -0.0049(6) -0.0040(7) 0.0002(6)

loop_
_atom_type_symbol
_atom_type_description
_atom_type_scat_dispersion_real
_atom_type_scat_dispersion_imag
_atom_type_scat_source
C C 0.0181 0.0091 'International Tables Vol C Tables 4.2.6.8 and 6.1.1.4'
H H 0.0000 0.0000 'International Tables Vol C Tables 4.2.6.8 and 6.1.1.4'

loop_
_geom_angle_atom_site_label_1
_geom_angle_atom_site_label_2
_geom_angle_atom_site_label_3
_geom_angle
C21 C1 C11 101.15(12)
C21 C1 C6 110.95(12)
C11 C1 C6 112.07(12)
C21 C1 C2 108.55(12)
C11 C1 C2 113.73(12)
C6 C1 C2 110.04(12)
C1 C2 C3 117.06(12)
C1 C2 H2A 109.7(11)
C3 C2 H2A 108.8(11)
C1 C2 H2B 107.0(10)
C3 C2 H2B 107.3(10)
H2A C2 H2B 106.4(14)
C4 C3 C31 108.90(12)
C4 C3 C41 111.67(12)
C31 C3 C41 100.61(12)
C4 C3 C2 112.66(12)
C31 C3 C2 109.92(12)
C41 C3 C2 112.37(12)
C5 C4 C3 124.41(14)
C5 C4 H4 120.4(10)
C3 C4 H4 115.2(10)
C4 C5 C51 121.75(13)
C4 C5 C6 120.15(13)
C51 C5 C6 117.86(12)
C5 C6 C1 110.38(12)
C5 C6 H6A 111.0(9)
C1 C6 H6A 108.4(10)
C5 C6 H6B 110.1(11)
C1 C6 H6B 110.6(11)
H6A C6 H6B 106.3(14)
C12 C11 C16 119.39(14)
C12 C11 C1 130.06(14)
C16 C11 C1 110.55(13)
C11 C12 C13 119.21(15)
C11 C12 H12 120.6(11)
C13 C12 H12 120.1(11)
C14 C13 C12 121.04(16)
C14 C13 H13 120.7(11)
C12 C13 H13 118.2(11)
C13 C14 C15 120.44(16)
C13 C14 H14 119.2(13)
C15 C14 H14 120.4(13)
C14 C15 C16 118.70(16)
C14 C15 H15 123.4(12)
C16 C15 H15 117.9(12)
C15 C16 C11 121.20(15)
C15 C16 C26 130.22(15)
C11 C16 C26 108.57(13)
C22 C21 C26 120.58(14)
C22 C21 C1 128.19(14)
C26 C21 C1 111.22(13)
C21 C22 C23 118.74(17)
C21 C22 H22 118.4(12)
C23 C22 H22 122.9(12)
C24 C23 C22 120.57(17)
C24 C23 H23 119.9(12)
C22 C23 H23 119.6(12)
C25 C24 C23 120.88(15)
C25 C24 H24 120.6(12)
C23 C24 H24 118.5(12)
C24 C25 C26 118.61(17)
C24 C25 H25 120.6(11)
C26 C25 H25 120.8(11)
C21 C26 C25 120.59(15)
C21 C26 C16 108.49(13)
C25 C26 C16 130.87(15)
C32 C31 C36 120.37(15)
C32 C31 C3 128.17(14)
C36 C31 C3 111.44(13)
C31 C32 C33 118.76(16)
C31 C32 H32 120.9(11)
C33 C32 H32 120.3(11)
C34 C33 C32 120.64(16)
C34 C33 H33 120.7(12)
C32 C33 H33 118.7(12)
C33 C34 C35 120.76(16)
C33 C34 H34 120.3(11)
C35 C34 H34 118.9(11)
C34 C35 C36 118.61(17)
C34 C35 H35 119.7(11)
C36 C35 H35 121.7(11)
C35 C36 C31 120.85(16)
C35 C36 C46 130.72(15)
C31 C36 C46 108.40(14)
C42 C41 C46 120.07(15)
C42 C41 C3 129.11(14)
C46 C41 C3 110.79(14)
C41 C42 C43 119.06(16)
C41 C42 H42 120.8(11)
C43 C42 H42 120.1(11)
C44 C43 C42 120.70(17)
C44 C43 H43 120.6(11)
C42 C43 H43 118.7(11)
C45 C44 C43 120.48(16)
C45 C44 H44 120.5(13)
C43 C44 H44 119.0(13)
C44 C45 C46 119.05(16)
C44 C45 H45 122.4(12)
C46 C45 H45 118.5(12)
C45 C46 C41 120.63(16)
C45 C46 C36 130.60(15)
C41 C46 C36 108.75(14)
C52 C51 C56 118.55(14)
C52 C51 C5 119.72(13)
C56 C51 C5 121.57(14)
C53 C52 C51 121.53(15)
C53 C52 H52 118.2(11)
C51 C52 H52 120.2(11)
C52 C53 C54 119.73(15)
C52 C53 H53 120.7(12)
C54 C53 H53 119.5(12)
C55 C54 C53 119.59(14)
C55 C54 H54 123.0(11)
C53 C54 H54 117.3(11)
C54 C55 C56 121.24(15)
C54 C55 H55 119.0(11)
C56 C55 H55 119.7(11)
C55 C56 C51 119.31(15)
C55 C56 C66 120.15(14)
C51 C56 C66 120.49(13)
C62 C61 C66 120.51(17)
C62 C61 H61 120.4(12)
C66 C61 H61 119.0(12)
C63 C62 C61 120.26(18)
C63 C62 H62 122.0(13)
C61 C62 H62 117.7(13)
C62 C63 C64 119.85(18)
C62 C63 H63 120.4(13)
C64 C63 H63 119.7(13)
C65 C64 C63 120.15(18)
C65 C64 H64 121.7(14)
C63 C64 H64 118.2(14)
C64 C65 C66 120.80(17)
C64 C65 H65 121.5(12)
C66 C65 H65 117.7(12)
C65 C66 C61 118.41(16)
C65 C66 C56 121.26(15)
C61 C66 C56 120.32(15)

loop_
_geom_bond_atom_site_label_1
_geom_bond_atom_site_label_2
_geom_bond_distance
C1 C21 1.523(2)
C1 C11 1.527(2)
C1 C6 1.542(2)
C1 C2 1.548(2)
C2 C3 1.571(2)
C2 H2A 0.977(19)
C2 H2B 0.978(18)
C3 C4 1.516(2)
C3 C31 1.536(2)
C3 C41 1.537(2)
C4 C5 1.333(2)
C4 H4 0.975(18)
C5 C51 1.491(2)
C5 C6 1.517(2)
C6 H6A 1.006(17)
C6 H6B 1.004(19)
C11 C12 1.388(2)
C11 C16 1.405(2)
C12 C13 1.393(2)
C12 H12 0.980(19)
C13 C14 1.384(3)
C13 H13 0.987(19)
C14 C15 1.389(3)
C14 H14 1.00(2)
C15 C16 1.390(2)
C15 H15 0.99(2)
C16 C26 1.466(2)
C21 C22 1.388(2)
C21 C26 1.394(2)
C22 C23 1.393(2)
C22 H22 0.98(2)
C23 C24 1.390(3)
C23 H23 1.00(2)
C24 C25 1.385(3)
C24 H24 0.98(2)
C25 C26 1.395(2)
C25 H25 0.98(2)
C31 C32 1.387(2)
C31 C36 1.397(2)
C32 C33 1.399(2)
C32 H32 0.989(19)
C33 C34 1.388(3)
C33 H33 0.977(19)
C34 C35 1.390(3)
C34 H34 0.99(2)
C35 C36 1.392(2)
C35 H35 0.98(2)
C36 C46 1.471(2)
C41 C42 1.384(2)
C41 C46 1.406(2)
C42 C43 1.397(2)
C42 H42 0.99(2)
C43 C44 1.392(3)
C43 H43 1.02(2)
C44 C45 1.385(3)
C44 H44 0.98(2)
C45 C46 1.391(2)
C45 H45 1.02(2)
C51 C52 1.398(2)
C51 C56 1.408(2)
C52 C53 1.387(2)
C52 H52 0.956(18)
C53 C54 1.389(2)
C53 H53 0.99(2)
C54 C55 1.385(2)
C54 H54 0.98(2)
C55 C56 1.399(2)
C55 H55 0.986(19)
C56 C66 1.489(2)
C61 C62 1.388(3)
C61 C66 1.400(2)
C61 H61 0.95(2)
C62 C63 1.383(3)
C62 H62 0.97(2)
C63 C64 1.385(3)
C63 H63 1.02(2)
C64 C65 1.385(3)
C64 H64 0.96(2)
C65 C66 1.396(2)
C65 H65 0.99(2)

loop_
_geom_torsion_atom_site_label_1
_geom_torsion_atom_site_label_2
_geom_torsion_atom_site_label_3
_geom_torsion_atom_site_label_4
_geom_torsion
C21 C1 C2 C3 161.10(13)
C11 C1 C2 C3 -87.17(16)
C6 C1 C2 C3 39.50(17)
C1 C2 C3 C4 -2.08(19)
C1 C2 C3 C31 -123.72(13)
C1 C2 C3 C41 125.12(13)
C31 C3 C4 C5 100.54(16)
C41 C3 C4 C5 -149.25(14)
C2 C3 C4 C5 -21.7(2)
C3 C4 C5 C51 177.76(14)
C3 C4 C5 C6 3.6(2)
C4 C5 C6 C1 37.14(18)
C51 C5 C6 C1 -137.26(13)
C21 C1 C6 C5 -176.48(12)
C11 C1 C6 C5 71.27(15)
C2 C1 C6 C5 -56.33(16)
C21 C1 C11 C12 179.20(14)
C6 C1 C11 C12 -62.6(2)
C2 C1 C11 C12 63.0(2)
C21 C1 C11 C16 -0.40(15)
C6 C1 C11 C16 117.83(13)
C2 C1 C11 C16 -116.56(13)
C16 C11 C12 C13 1.3(2)
C1 C11 C12 C13 -178.23(15)
C11 C12 C13 C14 -0.3(2)
C12 C13 C14 C15 -0.8(3)
C13 C14 C15 C16 0.7(2)
C14 C15 C16 C11 0.3(2)
C14 C15 C16 C26 178.69(15)
C12 C11 C16 C15 -1.4(2)
C1 C11 C16 C15 178.27(14)
C12 C11 C16 C26 179.94(13)
C1 C11 C16 C26 -0.41(16)
C11 C1 C21 C22 -177.55(15)
C6 C1 C21 C22 63.4(2)
C2 C1 C21 C22 -57.63(19)
C11 C1 C21 C26 1.13(15)
C6 C1 C21 C26 -117.91(14)
C2 C1 C21 C26 121.05(13)
C26 C21 C22 C23 -1.2(2)
C1 C21 C22 C23 177.41(15)
C21 C22 C23 C24 1.5(2)
C22 C23 C24 C25 -0.3(3)
C23 C24 C25 C26 -1.2(2)
C22 C21 C26 C25 -0.4(2)
C1 C21 C26 C25 -179.22(13)
C22 C21 C26 C16 177.36(13)
C1 C21 C26 C16 -1.43(16)
C24 C25 C26 C21 1.6(2)
C24 C25 C26 C16 -175.60(15)
C15 C16 C26 C21 -177.37(16)
C11 C16 C26 C21 1.14(16)
C15 C16 C26 C25 0.1(3)
C11 C16 C26 C25 178.62(16)
C4 C3 C31 C32 -63.5(2)
C41 C3 C31 C32 179.08(15)
C2 C3 C31 C32 60.4(2)
C4 C3 C31 C36 117.97(14)
C41 C3 C31 C36 0.50(16)
C2 C3 C31 C36 -118.17(14)
C36 C31 C32 C33 1.3(2)
C3 C31 C32 C33 -177.12(15)
C31 C32 C33 C34 -0.8(2)
C32 C33 C34 C35 0.0(3)
C33 C34 C35 C36 0.2(3)
C34 C35 C36 C31 0.4(2)
C34 C35 C36 C46 178.60(16)
C32 C31 C36 C35 -1.2(2)
C3 C31 C36 C35 177.50(14)
C32 C31 C36 C46 -179.74(13)
C3 C31 C36 C46 -1.03(18)
C4 C3 C41 C42 66.9(2)
C31 C3 C41 C42 -177.68(15)
C2 C3 C41 C42 -60.8(2)
C4 C3 C41 C46 -115.17(14)
C31 C3 C41 C46 0.24(15)
C2 C3 C41 C46 117.11(14)
C46 C41 C42 C43 0.4(2)
C3 C41 C42 C43 178.14(15)
C41 C42 C43 C44 0.7(3)
C42 C43 C44 C45 -1.2(3)
C43 C44 C45 C46 0.4(2)
C44 C45 C46 C41 0.7(2)
C44 C45 C46 C36 -177.29(15)
C42 C41 C46 C45 -1.1(2)
C3 C41 C46 C45 -179.26(13)
C42 C41 C46 C36 177.28(14)
C3 C41 C46 C36 -0.85(17)
C35 C36 C46 C45 1.0(3)
C31 C36 C46 C45 179.37(15)
C35 C36 C46 C41 -177.17(16)
C31 C36 C46 C41 1.17(18)
C4 C5 C51 C52 -50.0(2)
C6 C5 C51 C52 124.28(15)
C4 C5 C51 C56 134.67(15)
C6 C5 C51 C56 -51.03(19)
C56 C51 C52 C53 2.0(2)
C5 C51 C52 C53 -173.46(14)
C51 C52 C53 C54 0.0(2)
C52 C53 C54 C55 -1.2(2)
C53 C54 C55 C56 0.4(2)
C54 C55 C56 C51 1.6(2)
C54 C55 C56 C66 -175.94(14)
C52 C51 C56 C55 -2.7(2)
C5 C51 C56 C55 172.63(13)
C52 C51 C56 C66 174.80(13)
C5 C51 C56 C66 -9.8(2)
C66 C61 C62 C63 -1.0(3)
C61 C62 C63 C64 1.0(3)
C62 C63 C64 C65 0.1(3)
C63 C64 C65 C66 -1.3(3)
C64 C65 C66 C61 1.3(3)
C64 C65 C66 C56 -177.63(15)
C62 C61 C66 C65 -0.1(2)
C62 C61 C66 C56 178.81(15)
C55 C56 C66 C65 -62.7(2)
C51 C56 C66 C65 119.74(16)
C55 C56 C66 C61 118.37(17)
C51 C56 C66 C61 -59.1(2)
